data_4508915
loop_
_publ_author_name
'Roth, Arne'
'Koth, Daniel'
'Gottschaldt, Michael'
'Plass, Winfried'

_publ_section_title
;
 An Inorganic Thymidine Helix:&#x2009; Design of Homochiral Helical Arrays
;
_journal_issue 12
_journal_name_full 'Crystal Growth &amp; Design'
_journal_page_first 2655
_journal_paper_doi 10.1021/cg060545q
_journal_volume 6
_journal_year 2006
_chemical_formula_sum 'C29 H28 Fe N7 O5 S'
_chemical_formula_weight 642.49
_chemical_name_systematic
; 
 ? 
;
_space_group_IT_number 76
_symmetry_cell_setting tetragonal
_symmetry_space_group_name_Hall 'P 4w'
_symmetry_space_group_name_H-M 'P 41'
_atom_sites_solution_hydrogens geom
_atom_sites_solution_primary direct
_atom_sites_solution_secondary difmap
_audit_creation_method SHELXL-97
_cell_angle_alpha 90.00
_cell_angle_beta 90.00
_cell_angle_gamma 90.00
_cell_formula_units_Z 4
_cell_length_a 10.0247(2)
_cell_length_b 10.0247(2)
_cell_length_c 29.1741(5)
_cell_measurement_temperature 183(2)
_cell_volume 2931.84(10)
_computing_cell_refinement DENZO
_computing_data_collection COLLECT
_computing_data_reduction DENZO
_computing_molecular_graphics SHELXTL/PC
_computing_publication_material SHELXL-97
_computing_structure_refinement 'SHELXL-97 (Sheldrick, 1997)'
_computing_structure_solution 'SHELXS-97 (Sheldrick, 1990)'
_diffrn_ambient_temperature 183(2)
_diffrn_measured_fraction_theta_full 0.996
_diffrn_measured_fraction_theta_max 0.996
_diffrn_measurement_device_type KappaCCD
_diffrn_measurement_method 'phi- + omega-scan'
_diffrn_radiation_monochromator graphite
_diffrn_radiation_source 'fine-focus sealed tube'
_diffrn_radiation_type MoK\a
_diffrn_radiation_wavelength 0.71073
_diffrn_reflns_av_R_equivalents 0.0472
_diffrn_reflns_av_sigmaI/netI 0.0662
_diffrn_reflns_limit_h_max 13
_diffrn_reflns_limit_h_min -9
_diffrn_reflns_limit_k_max 13
_diffrn_reflns_limit_k_min -11
_diffrn_reflns_limit_l_max 37
_diffrn_reflns_limit_l_min -35
_diffrn_reflns_number 16491
_diffrn_reflns_theta_full 27.48
_diffrn_reflns_theta_max 27.48
_diffrn_reflns_theta_min 2.15
_exptl_absorpt_coefficient_mu 0.638
_exptl_absorpt_correction_type none
_exptl_crystal_colour brown-red
_exptl_crystal_density_diffrn 1.456
_exptl_crystal_density_method 'not measured'
_exptl_crystal_description prism
_exptl_crystal_F_000 1332
_exptl_crystal_size_max 0.04
_exptl_crystal_size_mid 0.04
_exptl_crystal_size_min 0.03
_refine_diff_density_max 0.262
_refine_diff_density_min -0.261
_refine_diff_density_rms 0.053
_refine_ls_abs_structure_details 'Flack H D (1983), Acta Cryst. A39, 876-881'
_refine_ls_abs_structure_Flack -0.006(13)
_refine_ls_extinction_method none
_refine_ls_goodness_of_fit_ref 1.030
_refine_ls_hydrogen_treatment mixed
_refine_ls_matrix_type full
_refine_ls_number_parameters 391
_refine_ls_number_reflns 6640
_refine_ls_number_restraints 1
_refine_ls_restrained_S_all 1.030
_refine_ls_R_factor_all 0.0659
_refine_ls_R_factor_gt 0.0427
_refine_ls_shift/su_max 0.001
_refine_ls_shift/su_mean 0.000
_refine_ls_structure_factor_coef Fsqd
_refine_ls_weighting_details 'calc w=1/[\s^2^(Fo^2^)+(0.0353P)^2^+0.5096P] where P=(Fo^2^+2Fc^2^)/3'
_refine_ls_weighting_scheme calc
_refine_ls_wR_factor_gt 0.0798
_refine_ls_wR_factor_ref 0.0882
_reflns_number_gt 5223
_reflns_number_total 6640
_reflns_threshold_expression >2sigma(I)
_cod_data_source_file cg060545qsup1.cif
_cod_data_source_block fo2675
_cod_depositor_comments
;
The following automatic conversions were performed:

'_exptl_absorpt_correction_type' value 'NONE' changed to 'none'
according to /home/saulius/struct/CIF-dictionaries/cif_core.dic
dictionary named 'cif_core.dic' version 2.4.2 from 2011-04-26.

Automatic conversion script
Id: cif_fix_values 1891 2012-01-12 08:04:46Z andrius 
;
_cod_original_sg_symbol_H-M P4(1)
_cod_database_code 4508915

loop_
_symmetry_equiv_pos_as_xyz
'x, y, z'
'-x, -y, z+1/2'
'-y, x, z+1/4'
'y, -x, z+3/4'

loop_
_atom_site_label
_atom_site_type_symbol
_atom_site_fract_x
_atom_site_fract_y
_atom_site_fract_z
_atom_site_U_iso_or_equiv
_atom_site_adp_type
_atom_site_occupancy
_atom_site_symmetry_multiplicity
_atom_site_calc_flag
_atom_site_refinement_flags
Fe Fe 0.40742(4) 0.05976(4) 0.055842(12) 0.02366(10) Uani 1 1 d .
S S 0.37598(12) 0.37237(12) 0.17584(3) 0.0639(3) Uani 1 1 d .
O1 O 0.21716(18) 0.09372(19) 0.05201(7) 0.0283(4) Uani 1 1 d .
O2 O 0.3968(2) -0.11286(19) 0.02834(7) 0.0275(5) Uani 1 1 d .
O3 O 0.9400(2) -0.3875(2) -0.13180(7) 0.0287(5) Uani 1 1 d .
O4 O 0.8758(2) 0.0580(2) -0.14099(8) 0.0432(6) Uani 1 1 d .
O5 O 0.7518(2) 0.1062(2) -0.03991(7) 0.0321(5) Uani 1 1 d .
N1 N 0.4222(2) 0.1966(2) -0.00062(8) 0.0242(5) Uani 1 1 d .
N2 N 0.6145(2) 0.0403(2) 0.04621(7) 0.0227(5) Uani 1 1 d .
N3 N 0.4366(3) 0.2099(2) 0.10191(9) 0.0302(6) Uani 1 1 d .
N4 N 0.7329(2) -0.0603(2) -0.09515(8) 0.0281(6) Uani 1 1 d .
N5 N 0.8956(3) -0.1665(2) -0.13789(8) 0.0307(6) Uani 1 1 d .
H5 H 0.9554 -0.1629 -0.1599 0.037 Uiso 1 1 calc R
C1 C 0.6756(3) 0.0637(3) -0.07895(10) 0.0297(7) Uani 1 1 d .
H1 H 0.6849 0.1323 -0.1036 0.036 Uiso 1 1 calc R
C2 C 0.5309(3) 0.0634(3) -0.06241(10) 0.0310(7) Uani 1 1 d .
H2A H 0.5111 -0.0152 -0.0430 0.037 Uiso 1 1 calc R
H2B H 0.4671 0.0670 -0.0883 0.037 Uiso 1 1 calc R
C3 C 0.5309(3) 0.1936(3) -0.03447(10) 0.0284(7) Uani 1 1 d .
H3 H 0.5193 0.2703 -0.0560 0.034 Uiso 1 1 calc R
C4 C 0.6735(3) 0.2001(3) -0.01377(10) 0.0286(7) Uani 1 1 d .
H4 H 0.7104 0.2917 -0.0186 0.034 Uiso 1 1 calc R
C5 C 0.6888(3) 0.1627(3) 0.03653(10) 0.0286(7) Uani 1 1 d .
H5A H 0.7843 0.1492 0.0438 0.034 Uiso 1 1 calc R
H5B H 0.6548 0.2360 0.0560 0.034 Uiso 1 1 calc R
C6 C 0.7038(3) -0.1832(3) -0.07521(10) 0.0308(7) Uani 1 1 d .
H6 H 0.6350 -0.1868 -0.0529 0.037 Uiso 1 1 calc R
C7 C 0.7672(3) -0.2962(3) -0.08575(10) 0.0279(7) Uani 1 1 d .
C8 C 0.8712(3) -0.2897(3) -0.11927(10) 0.0270(7) Uani 1 1 d .
C9 C 0.8366(3) -0.0488(3) -0.12575(10) 0.0303(7) Uani 1 1 d .
C10 C 0.7364(3) -0.4285(3) -0.06371(12) 0.0387(8) Uani 1 1 d .
H10A H 0.6638 -0.4173 -0.0416 0.058 Uiso 1 1 calc R
H10B H 0.8160 -0.4617 -0.0479 0.058 Uiso 1 1 calc R
H10C H 0.7094 -0.4925 -0.0873 0.058 Uiso 1 1 calc R
C11 C 0.3395(3) 0.2939(3) -0.00486(9) 0.0261(6) Uani 1 1 d .
H11 H 0.3605 0.3591 -0.0274 0.031 Uiso 1 1 calc R
C12 C 0.2174(3) 0.3150(3) 0.02102(9) 0.0256(6) Uani 1 1 d .
C13 C 0.1604(3) 0.2120(3) 0.04842(10) 0.0261(6) Uani 1 1 d .
C14 C 0.0393(3) 0.2396(3) 0.07000(10) 0.0323(7) Uani 1 1 d .
H14 H -0.0019 0.1722 0.0880 0.039 Uiso 1 1 calc R
C15 C -0.0219(3) 0.3613(4) 0.06595(11) 0.0390(8) Uani 1 1 d .
H15 H -0.1034 0.3771 0.0817 0.047 Uiso 1 1 calc R
C16 C 0.0335(3) 0.4624(3) 0.03917(11) 0.0383(8) Uani 1 1 d .
H16 H -0.0092 0.5467 0.0366 0.046 Uiso 1 1 calc R
C17 C 0.1522(3) 0.4370(3) 0.01645(11) 0.0316(7) Uani 1 1 d .
H17 H 0.1899 0.5040 -0.0026 0.038 Uiso 1 1 calc R
C18 C 0.6776(3) -0.0708(3) 0.04594(9) 0.0254(6) Uani 1 1 d .
H18 H 0.7720 -0.0691 0.0431 0.031 Uiso 1 1 calc R
C19 C 0.6116(3) -0.1993(3) 0.04969(10) 0.0261(6) Uani 1 1 d .
C20 C 0.4733(3) -0.2141(3) 0.04111(10) 0.0283(7) Uani 1 1 d .
C21 C 0.4162(3) -0.3414(3) 0.04694(10) 0.0347(8) Uani 1 1 d .
H21 H 0.3236 -0.3537 0.0413 0.042 Uiso 1 1 calc R
C22 C 0.4921(4) -0.4474(3) 0.06056(12) 0.0420(8) Uani 1 1 d .
H22 H 0.4511 -0.5317 0.0651 0.050 Uiso 1 1 calc R
C23 C 0.6295(4) -0.4338(3) 0.06797(11) 0.0413(9) Uani 1 1 d .
H23 H 0.6815 -0.5083 0.0772 0.050 Uiso 1 1 calc R
C24 C 0.6884(3) -0.3110(3) 0.06168(11) 0.0354(7) Uani 1 1 d .
H24 H 0.7820 -0.3018 0.0655 0.042 Uiso 1 1 calc R
C25 C 0.4104(3) 0.2769(3) 0.13291(10) 0.0312(7) Uani 1 1 d .
N1AN N 1.2197(5) -0.0058(5) 0.24958(19) 0.1079(17) Uani 1 1 d .
C1AN C 1.1559(5) 0.0621(5) 0.22920(15) 0.0607(11) Uani 1 1 d .
C2AN C 1.0733(5) 0.1497(5) 0.20207(15) 0.0750(14) Uani 1 1 d .
H2A1 H 1.1279 0.2225 0.1898 0.113 Uiso 1 1 calc R
H2A2 H 1.0022 0.1867 0.2213 0.113 Uiso 1 1 calc R
H2A3 H 1.0338 0.0993 0.1767 0.113 Uiso 1 1 calc R
N2AN N 0.7723(3) 0.2367(4) 0.14611(10) 0.0531(8) Uani 1 1 d .
C3AN C 0.7349(3) 0.1334(4) 0.15514(11) 0.0403(8) Uani 1 1 d .
C4AN C 0.6887(4) 0.0010(4) 0.16779(13) 0.0463(9) Uani 1 1 d .
H4A1 H 0.7338 -0.0658 0.1488 0.069 Uiso 1 1 calc R
H4A2 H 0.5922 -0.0049 0.1630 0.069 Uiso 1 1 calc R
H4A3 H 0.7091 -0.0156 0.2001 0.069 Uiso 1 1 calc R

loop_
_atom_site_aniso_label
_atom_site_aniso_U_11
_atom_site_aniso_U_22
_atom_site_aniso_U_33
_atom_site_aniso_U_23
_atom_site_aniso_U_13
_atom_site_aniso_U_12
Fe 0.0221(2) 0.0230(2) 0.0259(2) 0.00302(18) 0.00230(18) -0.00017(19)
S 0.0763(8) 0.0708(8) 0.0445(6) -0.0231(5) -0.0056(5) 0.0283(6)
O1 0.0207(10) 0.0292(11) 0.0350(11) 0.0081(10) 0.0020(9) -0.0003(9)
O2 0.0273(11) 0.0246(11) 0.0308(11) 0.0022(9) -0.0057(9) -0.0020(9)
O3 0.0306(12) 0.0266(12) 0.0290(10) -0.0012(9) 0.0069(9) 0.0037(9)
O4 0.0506(15) 0.0309(14) 0.0480(14) 0.0053(11) 0.0221(12) 0.0064(11)
O5 0.0256(12) 0.0342(12) 0.0365(12) -0.0062(10) 0.0088(10) 0.0037(10)
N1 0.0248(13) 0.0218(13) 0.0260(13) 0.0008(10) 0.0023(10) 0.0019(11)
N2 0.0219(12) 0.0233(13) 0.0230(13) 0.0024(10) 0.0016(10) -0.0030(10)
N3 0.0320(16) 0.0266(15) 0.0321(14) -0.0024(12) 0.0033(12) -0.0017(12)
N4 0.0311(14) 0.0228(13) 0.0302(13) 0.0015(11) 0.0075(11) 0.0049(11)
N5 0.0359(15) 0.0257(15) 0.0306(13) 0.0012(11) 0.0150(11) 0.0034(11)
C1 0.0332(18) 0.0270(17) 0.0290(16) 0.0034(13) 0.0111(14) 0.0086(13)
C2 0.0326(18) 0.0367(19) 0.0238(16) -0.0010(13) 0.0018(13) 0.0072(14)
C3 0.0310(17) 0.0275(17) 0.0265(15) 0.0074(13) 0.0081(13) 0.0063(13)
C4 0.0309(17) 0.0188(15) 0.0361(17) -0.0007(13) 0.0124(13) -0.0001(13)
C5 0.0240(16) 0.0259(17) 0.0359(16) -0.0049(13) 0.0046(13) -0.0021(13)
C6 0.0327(18) 0.0340(17) 0.0257(15) 0.0027(13) 0.0065(13) 0.0061(14)
C7 0.0301(17) 0.0269(17) 0.0266(15) -0.0005(12) 0.0047(13) 0.0001(13)
C8 0.0306(17) 0.0287(17) 0.0217(15) -0.0002(12) 0.0007(13) 0.0039(14)
C9 0.0334(18) 0.0304(18) 0.0271(16) 0.0012(14) 0.0099(14) 0.0054(14)
C10 0.043(2) 0.0289(18) 0.045(2) 0.0081(15) 0.0158(16) 0.0054(15)
C11 0.0326(17) 0.0231(16) 0.0226(15) 0.0017(12) 0.0023(13) -0.0015(13)
C12 0.0270(16) 0.0261(16) 0.0237(14) -0.0037(13) -0.0015(12) 0.0025(13)
C13 0.0236(15) 0.0319(16) 0.0229(15) -0.0016(13) -0.0031(12) 0.0011(12)
C14 0.0235(16) 0.042(2) 0.0309(17) 0.0038(14) 0.0015(12) -0.0010(14)
C15 0.0283(18) 0.049(2) 0.040(2) -0.0070(16) 0.0043(14) 0.0081(16)
C16 0.0343(19) 0.0320(19) 0.049(2) -0.0060(15) -0.0021(15) 0.0121(15)
C17 0.0308(18) 0.0296(18) 0.0345(17) 0.0011(13) 0.0013(14) 0.0030(14)
C18 0.0232(16) 0.0356(18) 0.0175(15) 0.0010(12) 0.0001(11) 0.0009(13)
C19 0.0290(15) 0.0267(15) 0.0225(15) 0.0001(13) 0.0006(13) -0.0016(13)
C20 0.0345(18) 0.0246(16) 0.0257(15) -0.0029(12) 0.0003(13) -0.0014(14)
C21 0.0394(19) 0.0280(17) 0.0367(18) 0.0009(14) -0.0034(15) -0.0098(14)
C22 0.062(2) 0.0225(16) 0.0411(19) 0.0075(15) -0.0046(18) -0.0085(16)
C23 0.054(2) 0.0253(18) 0.045(2) 0.0044(14) -0.0060(16) 0.0113(16)
C24 0.0354(17) 0.0335(18) 0.0373(18) 0.0015(15) -0.0040(15) 0.0072(14)
C25 0.0305(18) 0.0327(18) 0.0304(17) 0.0070(14) -0.0037(14) 0.0027(14)
N1AN 0.082(3) 0.112(4) 0.130(4) 0.030(3) -0.021(3) 0.018(3)
C1AN 0.057(3) 0.062(3) 0.064(3) -0.004(2) -0.011(2) 0.002(2)
C2AN 0.088(4) 0.085(4) 0.053(3) -0.016(2) -0.015(2) 0.024(3)
N2AN 0.055(2) 0.063(2) 0.0411(17) -0.0027(16) 0.0052(15) -0.0167(18)
C3AN 0.0285(19) 0.059(3) 0.0330(18) -0.0071(17) 0.0031(15) -0.0038(18)
C4AN 0.045(2) 0.051(2) 0.044(2) 0.0000(18) 0.0042(17) 0.0012(18)

loop_
_atom_type_symbol
_atom_type_description
_atom_type_scat_dispersion_real
_atom_type_scat_dispersion_imag
_atom_type_scat_source
C C 0.0033 0.0016 'International Tables Vol C Tables 4.2.6.8 and 6.1.1.4'
H H 0.0000 0.0000 'International Tables Vol C Tables 4.2.6.8 and 6.1.1.4'
N N 0.0061 0.0033 'International Tables Vol C Tables 4.2.6.8 and 6.1.1.4'
O O 0.0106 0.0060 'International Tables Vol C Tables 4.2.6.8 and 6.1.1.4'
S S 0.1246 0.1234 'International Tables Vol C Tables 4.2.6.8 and 6.1.1.4'
Fe Fe 0.3463 0.8444 'International Tables Vol C Tables 4.2.6.8 and 6.1.1.4'

loop_
_geom_angle_atom_site_label_1
_geom_angle_atom_site_label_2
_geom_angle_atom_site_label_3
_geom_angle
_geom_angle_site_symmetry_3
O2 Fe O1 94.59(9) .
O2 Fe N3 162.45(9) .
O1 Fe N3 92.82(10) .
O2 Fe N2 85.12(9) .
O1 Fe N2 168.04(8) .
N3 Fe N2 90.87(10) .
O2 Fe N1 105.08(9) .
O1 Fe N1 84.93(8) .
N3 Fe N1 91.39(9) .
N2 Fe N1 83.61(9) .
O2 Fe O3 81.21(8) 3_545
O1 Fe O3 93.12(8) 3_545
N3 Fe O3 82.52(9) 3_545
N2 Fe O3 98.64(8) 3_545
N1 Fe O3 173.52(9) 3_545
C13 O1 Fe 125.88(18) .
C20 O2 Fe 122.90(18) .
C8 O3 Fe 128.00(18) 4_654
C1 O5 C4 108.8(2) .
C11 N1 C3 115.4(2) .
C11 N1 Fe 120.90(19) .
C3 N1 Fe 123.57(18) .
C18 N2 C5 118.5(2) .
C18 N2 Fe 124.66(19) .
C5 N2 Fe 116.75(18) .
C25 N3 Fe 155.8(3) .
C9 N4 C6 120.2(3) .
C9 N4 C1 116.1(2) .
C6 N4 C1 122.7(2) .
C9 N5 C8 126.7(3) .
C9 N5 H5 116.6 .
C8 N5 H5 116.6 .
O5 C1 N4 107.6(2) .
O5 C1 C2 104.8(2) .
N4 C1 C2 118.5(3) .
O5 C1 H1 108.5 .
N4 C1 H1 108.5 .
C2 C1 H1 108.5 .
C1 C2 C3 99.5(2) .
C1 C2 H2A 111.9 .
C3 C2 H2A 111.9 .
C1 C2 H2B 111.9 .
C3 C2 H2B 111.9 .
H2A C2 H2B 109.6 .
N1 C3 C2 111.9(2) .
N1 C3 C4 114.8(2) .
C2 C3 C4 104.0(2) .
N1 C3 H3 108.6 .
C2 C3 H3 108.6 .
C4 C3 H3 108.6 .
O5 C4 C5 107.1(2) .
O5 C4 C3 105.5(2) .
C5 C4 C3 117.2(2) .
O5 C4 H4 108.9 .
C5 C4 H4 108.9 .
C3 C4 H4 108.9 .
N2 C5 C4 110.0(2) .
N2 C5 H5A 109.7 .
C4 C5 H5A 109.7 .
N2 C5 H5B 109.7 .
C4 C5 H5B 109.7 .
H5A C5 H5B 108.2 .
C7 C6 N4 123.7(3) .
C7 C6 H6 118.2 .
N4 C6 H6 118.2 .
C6 C7 C8 117.7(3) .
C6 C7 C10 123.5(3) .
C8 C7 C10 118.8(3) .
O3 C8 N5 119.4(3) .
O3 C8 C7 124.4(3) .
N5 C8 C7 116.2(3) .
O4 C9 N5 121.5(3) .
O4 C9 N4 123.5(3) .
N5 C9 N4 115.0(3) .
C7 C10 H10A 109.5 .
C7 C10 H10B 109.5 .
H10A C10 H10B 109.5 .
C7 C10 H10C 109.5 .
H10A C10 H10C 109.5 .
H10B C10 H10C 109.5 .
N1 C11 C12 127.1(3) .
N1 C11 H11 116.5 .
C12 C11 H11 116.5 .
C17 C12 C13 120.1(3) .
C17 C12 C11 118.2(3) .
C13 C12 C11 121.6(3) .
O1 C13 C14 121.2(3) .
O1 C13 C12 121.5(3) .
C14 C13 C12 117.3(3) .
C15 C14 C13 121.8(3) .
C15 C14 H14 119.1 .
C13 C14 H14 119.1 .
C14 C15 C16 121.1(3) .
C14 C15 H15 119.4 .
C16 C15 H15 119.4 .
C17 C16 C15 118.4(3) .
C17 C16 H16 120.8 .
C15 C16 H16 120.8 .
C16 C17 C12 121.2(3) .
C16 C17 H17 119.4 .
C12 C17 H17 119.4 .
N2 C18 C19 123.1(3) .
N2 C18 H18 118.5 .
C19 C18 H18 118.5 .
C24 C19 C20 119.9(3) .
C24 C19 C18 118.5(3) .
C20 C19 C18 121.7(3) .
O2 C20 C21 119.5(3) .
O2 C20 C19 122.4(3) .
C21 C20 C19 118.1(3) .
C22 C21 C20 120.9(3) .
C22 C21 H21 119.6 .
C20 C21 H21 119.6 .
C21 C22 C23 121.2(3) .
C21 C22 H22 119.4 .
C23 C22 H22 119.4 .
C24 C23 C22 119.2(3) .
C24 C23 H23 120.4 .
C22 C23 H23 120.4 .
C23 C24 C19 120.8(3) .
C23 C24 H24 119.6 .
C19 C24 H24 119.6 .
N3 C25 S 179.0(3) .
N1AN C1AN C2AN 179.2(6) .
C1AN C2AN H2A1 109.5 .
C1AN C2AN H2A2 109.5 .
H2A1 C2AN H2A2 109.5 .
C1AN C2AN H2A3 109.5 .
H2A1 C2AN H2A3 109.5 .
H2A2 C2AN H2A3 109.5 .
N2AN C3AN C4AN 178.6(4) .
C3AN C4AN H4A1 109.5 .
C3AN C4AN H4A2 109.5 .
H4A1 C4AN H4A2 109.5 .
C3AN C4AN H4A3 109.5 .
H4A1 C4AN H4A3 109.5 .
H4A2 C4AN H4A3 109.5 .

loop_
_geom_bond_atom_site_label_1
_geom_bond_atom_site_label_2
_geom_bond_distance
_geom_bond_site_symmetry_2
Fe O2 1.910(2) .
Fe O1 1.9406(18) .
Fe N3 2.039(3) .
Fe N2 2.104(2) .
Fe N1 2.149(2) .
Fe O3 2.189(2) 3_545
S C25 1.613(3) .
O1 C13 1.319(3) .
O2 C20 1.325(3) .
O3 C8 1.253(3) .
O3 Fe 2.189(2) 4_654
O4 C9 1.224(4) .
O5 C1 1.436(4) .
O5 C4 1.443(3) .
N1 C11 1.286(4) .
N1 C3 1.471(4) .
N2 C18 1.280(4) .
N2 C5 1.463(4) .
N3 C25 1.157(4) .
N4 C9 1.376(4) .
N4 C6 1.393(4) .
N4 C1 1.449(4) .
N5 C9 1.366(4) .
N5 C8 1.371(4) .
N5 H5 0.8800 .
C1 C2 1.529(4) .
C1 H1 1.0000 .
C2 C3 1.539(4) .
C2 H2A 0.9900 .
C2 H2B 0.9900 .
C3 C4 1.553(4) .
C3 H3 1.0000 .
C4 C5 1.522(4) .
C4 H4 1.0000 .
C5 H5A 0.9900 .
C5 H5B 0.9900 .
C6 C7 1.335(4) .
C6 H6 0.9500 .
C7 C8 1.431(4) .
C7 C10 1.505(4) .
C10 H10A 0.9800 .
C10 H10B 0.9800 .
C10 H10C 0.9800 .
C11 C12 1.454(4) .
C11 H11 0.9500 .
C12 C17 1.393(4) .
C12 C13 1.425(4) .
C13 C14 1.395(4) .
C14 C15 1.370(5) .
C14 H14 0.9500 .
C15 C16 1.395(5) .
C15 H15 0.9500 .
C16 C17 1.386(5) .
C16 H16 0.9500 .
C17 H17 0.9500 .
C18 C19 1.453(4) .
C18 H18 0.9500 .
C19 C24 1.403(4) .
C19 C20 1.417(4) .
C20 C21 1.409(4) .
C21 C22 1.366(5) .
C21 H21 0.9500 .
C22 C23 1.401(5) .
C22 H22 0.9500 .
C23 C24 1.377(5) .
C23 H23 0.9500 .
C24 H24 0.9500 .
N1AN C1AN 1.108(5) .
C1AN C2AN 1.443(6) .
C2AN H2A1 0.9800 .
C2AN H2A2 0.9800 .
C2AN H2A3 0.9800 .
N2AN C3AN 1.132(5) .
C3AN C4AN 1.454(5) .
C4AN H4A1 0.9800 .
C4AN H4A2 0.9800 .
C4AN H4A3 0.9800 .
